data_2205707
loop_
_publ_author_name
'Herres, Joeseph P.'
'Forman, Mark A.'
'Wheeler, Kraig A.'
'Yap, Glenn P.A.'

_publ_section_title
11-(2,2-Dimethylpropyl)-12-{2-[12-(2,2-dimethylpropyl)-9,10-dihydro-9,10-ethenoanthracen-11-yl]ethyl}-9,10-dihydro-9,10-ethenoanthracene
_journal_issue 5
_journal_name_full 'Acta Crystallographica Section E'
_journal_page_first o1223
_journal_page_last o1225
_journal_paper_doi 10.1107/S160053680500944X
_journal_volume 61
_journal_year 2005
_chemical_formula_moiety 'C44 H46'
_chemical_formula_sum 'C44 H46'
_chemical_formula_weight 574.81
_chemical_melting_point 226.5(5)
_chemical_name_systematic
;
12,12'-Diisobutyl-11,11'-ethylenebis(9,10-dihydro-9,10-ethenoanthracene)
;
_space_group_IT_number 14
_symmetry_cell_setting monoclinic
_symmetry_space_group_name_Hall '-P 2yn'
_symmetry_space_group_name_H-M 'P 1 21/n 1'
_atom_sites_solution_hydrogens geom
_atom_sites_solution_primary direct
_atom_sites_solution_secondary difmap
_cell_angle_alpha 90.00
_cell_angle_beta 102.654(8)
_cell_angle_gamma 90.00
_cell_formula_units_Z 2
_cell_length_a 9.2450(8)
_cell_length_b 10.0697(9)
_cell_length_c 18.870(2)
_cell_measurement_reflns_used 52
_cell_measurement_temperature 298(2)
_cell_measurement_theta_max 24.861
_cell_measurement_theta_min 23.660
_cell_volume 1714.0(3)
_computing_cell_refinement XSCANS
_computing_data_collection 'XSCANS (Bruker, 1999)'
_computing_data_reduction XSCANS
_computing_molecular_graphics 'X-SEED (Barbour, 2001)'
_computing_publication_material X-SEED
_computing_structure_refinement 'SHELXL97 (Sheldrick, 1997)'
_computing_structure_solution 'SHELXS97 (Sheldrick, 1997)'
_diffrn_ambient_temperature 298(2)
_diffrn_measured_fraction_theta_full 1.000
_diffrn_measured_fraction_theta_max 1.000
_diffrn_measurement_device_type 'Siemens P4'
_diffrn_measurement_method \q/2\q
_diffrn_radiation_monochromator graphite
_diffrn_radiation_source 'fine-focus sealed tube'
_diffrn_radiation_type MoK\a
_diffrn_radiation_wavelength 0.71073
_diffrn_reflns_av_R_equivalents 0.0318
_diffrn_reflns_av_sigmaI/netI 0.0837
_diffrn_reflns_limit_h_max 11
_diffrn_reflns_limit_h_min -1
_diffrn_reflns_limit_k_max 12
_diffrn_reflns_limit_k_min -1
_diffrn_reflns_limit_l_max 22
_diffrn_reflns_limit_l_min -22
_diffrn_reflns_number 4212
_diffrn_reflns_theta_full 25.35
_diffrn_reflns_theta_max 25.35
_diffrn_reflns_theta_min 2.21
_diffrn_standards_decay_% <3
_diffrn_standards_interval_count 97
_diffrn_standards_number 3
_exptl_absorpt_coefficient_mu 0.062
_exptl_absorpt_correction_type none
_exptl_crystal_colour colorless
_exptl_crystal_density_diffrn 1.114
_exptl_crystal_density_method 'not measured'
_exptl_crystal_description 'transparent prism'
_exptl_crystal_F_000 620
_exptl_crystal_size_max 0.44
_exptl_crystal_size_mid 0.28
_exptl_crystal_size_min 0.08
_refine_diff_density_max 0.155
_refine_diff_density_min -0.167
_refine_ls_extinction_method none
_refine_ls_goodness_of_fit_ref 1.001
_refine_ls_hydrogen_treatment constr
_refine_ls_matrix_type full
_refine_ls_number_parameters 202
_refine_ls_number_reflns 3136
_refine_ls_number_restraints 0
_refine_ls_restrained_S_all 1.001
_refine_ls_R_factor_all 0.1336
_refine_ls_R_factor_gt 0.0593
_refine_ls_shift/su_max 0.000
_refine_ls_shift/su_mean 0.000
_refine_ls_structure_factor_coef Fsqd
_refine_ls_weighting_details 'calc w = 1/[\s^2^(Fo^2^)+(0.0526P)^2^] where P = (Fo^2^+2Fc^2^)/3'
_refine_ls_weighting_scheme calc
_refine_ls_wR_factor_gt 0.1087
_refine_ls_wR_factor_ref 0.1336
_reflns_number_gt 1667
_reflns_number_total 3136
_reflns_threshold_expression I>2\s(I)
_cod_data_source_file fl6152.cif
_cod_data_source_block I
_cod_depositor_comments
;
The following automatic conversions were performed:
'_geom_bond_publ_flag' value 'Y' changed to 'y' according to
'/home/saulius/struct/CIF-dictionaries/cif_core.dic' dictionary named
'cif_core.dic' version 2.4.1 from 2010-06-29 (6
times).

'_geom_angle_publ_flag' value 'Y' changed to 'y' according to
'/home/saulius/struct/CIF-dictionaries/cif_core.dic' dictionary named
'cif_core.dic' version 2.4.1 from 2010-06-29 (8 times).

Automatic conversion script
Id: cif_fix_enum 1527 2010-12-29 10:47:43Z saulius 

The following automatic conversions were performed:

'_chemical_melting_point' value '226-227' was changed to '226.5(5)' -
the average value was taken and precision was estimated.

Automatic conversion script
Id: cif_fix_values 1646 2011-03-28 12:23:43Z adriana 

The following automatic conversions were performed:

'_chemical_melting_point' value '226-227' was changed to '226.5(5)' -
the average value was taken and precision was
estimated.

'_geom_bond_publ_flag' value 'Y' changed to 'y' according
to /home/saulius/struct/CIF-dictionaries/cif_core.dic dictionary
named 'cif_core.dic' version 2.4.1 from 2010-06-29 (6
times).

'_geom_angle_publ_flag' value 'Y' changed to 'y' according
to /home/saulius/struct/CIF-dictionaries/cif_core.dic dictionary
named 'cif_core.dic' version 2.4.1 from 2010-06-29 (8 times).

Automatic conversion script
Id: cif_fix_values 1715 2011-07-08 13:25:40Z adriana 
;
_cod_original_sg_symbol_H-M 'P 21/n'
_cod_database_code 2205707
_cod_database_fobs_code 2205707

loop_
_symmetry_equiv_pos_as_xyz
'x, y, z'
'-x+1/2, y+1/2, -z+1/2'
'-x, -y, -z'
'x-1/2, -y-1/2, z-1/2'

loop_
_atom_site_label
_atom_site_fract_x
_atom_site_fract_y
_atom_site_fract_z
_atom_site_U_iso_or_equiv
_atom_site_adp_type
_atom_site_calc_flag
_atom_site_refinement_flags
_atom_site_occupancy
_atom_site_type_symbol
C1 0.6028(3) 0.6385(3) 0.12176(15) 0.0485(7) Uani d . 1 C
H1 0.6008 0.7134 0.0928 0.058 Uiso calc R 1 H
C2 0.4795(3) 0.6037(3) 0.14902(16) 0.0570(9) Uani d . 1 C
H2 0.3942 0.6554 0.1377 0.068 Uiso calc R 1 H
C3 0.4828(3) 0.4940(3) 0.19243(16) 0.0539(8) Uani d . 1 C
H3 0.4000 0.4721 0.2105 0.065 Uiso calc R 1 H
C4 0.6084(3) 0.4159(3) 0.20948(14) 0.0461(7) Uani d . 1 C
H4 0.6110 0.3420 0.2393 0.055 Uiso calc R 1 H
C4A 0.7297(3) 0.4486(3) 0.18183(12) 0.0350(6) Uani d . 1 C
C5 1.0938(3) 0.4643(3) 0.29130(13) 0.0427(7) Uani d . 1 C
H5 1.0934 0.3905 0.3209 0.051 Uiso calc R 1 H
C6 1.1949(3) 0.5662(3) 0.31306(16) 0.0505(8) Uani d . 1 C
H6 1.2623 0.5604 0.3575 0.061 Uiso calc R 1 H
C7 1.1964(3) 0.6753(3) 0.26970(16) 0.0492(8) Uani d . 1 C
H7 1.2658 0.7422 0.2844 0.059 Uiso calc R 1 H
C8 1.0948(3) 0.6861(3) 0.20400(15) 0.0438(7) Uani d . 1 C
H8 1.0951 0.7604 0.1748 0.053 Uiso calc R 1 H
C8A 0.9932(3) 0.5857(2) 0.18230(13) 0.0345(6) Uani d . 1 C
C9 0.8715(3) 0.5788(2) 0.11330(13) 0.0363(6) Uani d . 1 C
H9 0.8702 0.6571 0.0823 0.044 Uiso calc R 1 H
C9A 0.7268(3) 0.5607(2) 0.13826(13) 0.0362(6) Uani d . 1 C
C10 0.8752(3) 0.3735(2) 0.19273(12) 0.0351(6) Uani d . 1 C
H10 0.8769 0.2942 0.2230 0.042 Uiso calc R 1 H
C10A 0.9942(3) 0.4734(3) 0.22552(13) 0.0348(6) Uani d . 1 C
C11 0.8988(3) 0.4496(2) 0.07508(12) 0.0343(6) Uani d . 1 C
C12 0.8990(3) 0.3410(2) 0.11626(13) 0.0324(6) Uani d . 1 C
C13 0.9243(3) 0.1991(2) 0.09731(13) 0.0390(7) Uani d . 1 C
H13A 0.9807 0.1559 0.1406 0.047 Uiso calc R 1 H
H13B 0.9856 0.1992 0.0616 0.047 Uiso calc R 1 H
C14 0.7861(3) 0.1138(3) 0.06731(14) 0.0424(7) Uani d . 1 C
C15 0.7099(4) 0.1636(3) -0.00713(16) 0.0777(11) Uani d . 1 C
H15A 0.7781 0.1612 -0.0388 0.117 Uiso calc R 1 H
H15B 0.6769 0.2532 -0.0033 0.117 Uiso calc R 1 H
H15C 0.6261 0.1081 -0.0265 0.117 Uiso calc R 1 H
C16 0.8375(4) -0.0288(3) 0.06100(19) 0.0780(10) Uani d . 1 C
H16A 0.8828 -0.0619 0.1084 0.117 Uiso calc R 1 H
H16B 0.9083 -0.0311 0.0306 0.117 Uiso calc R 1 H
H16C 0.7539 -0.0833 0.0400 0.117 Uiso calc R 1 H
C17 0.6785(3) 0.1155(3) 0.11711(17) 0.0704(10) Uani d . 1 C
H17A 0.6013 0.0517 0.1006 0.106 Uiso calc R 1 H
H17B 0.6358 0.2025 0.1168 0.106 Uiso calc R 1 H
H17C 0.7299 0.0935 0.1656 0.106 Uiso calc R 1 H
C18 0.9291(3) 0.4607(3) 0.00035(13) 0.0405(7) Uani d . 1 C
H18A 0.8457 0.5042 -0.0314 0.049 Uiso calc R 1 H
H18B 0.9381 0.3723 -0.0186 0.049 Uiso calc R 1 H

loop_
_atom_site_aniso_label
_atom_site_aniso_U_11
_atom_site_aniso_U_22
_atom_site_aniso_U_33
_atom_site_aniso_U_12
_atom_site_aniso_U_13
_atom_site_aniso_U_23
C1 0.0463(18) 0.0407(17) 0.0599(19) 0.0026(15) 0.0147(15) 0.0047(15)
C2 0.0437(19) 0.053(2) 0.077(2) 0.0117(16) 0.0185(17) -0.0021(18)
C3 0.0433(18) 0.055(2) 0.070(2) -0.0031(16) 0.0263(16) -0.0095(17)
C4 0.0525(18) 0.0470(18) 0.0447(16) -0.0051(15) 0.0232(14) -0.0021(14)
C4A 0.0375(15) 0.0394(15) 0.0311(13) -0.0025(13) 0.0139(12) -0.0025(12)
C5 0.0441(16) 0.0478(17) 0.0377(15) -0.0002(15) 0.0121(13) 0.0018(14)
C6 0.0435(17) 0.059(2) 0.0468(16) -0.0029(16) 0.0049(14) -0.0054(16)
C7 0.0361(16) 0.0468(18) 0.064(2) -0.0080(14) 0.0097(15) -0.0092(16)
C8 0.0410(16) 0.0374(16) 0.0583(19) 0.0022(14) 0.0222(15) -0.0001(14)
C8A 0.0368(15) 0.0330(15) 0.0386(14) 0.0002(13) 0.0191(12) -0.0026(12)
C9 0.0437(16) 0.0328(15) 0.0344(14) 0.0010(13) 0.0129(13) 0.0071(12)
C9A 0.0379(15) 0.0358(15) 0.0368(14) -0.0007(13) 0.0120(12) -0.0020(13)
C10 0.0392(15) 0.0337(14) 0.0337(14) -0.0018(13) 0.0108(12) 0.0051(12)
C10A 0.0360(15) 0.0374(15) 0.0354(14) 0.0001(13) 0.0171(12) -0.0029(13)
C11 0.0375(15) 0.0361(15) 0.0309(13) -0.0027(13) 0.0111(12) -0.0012(12)
C12 0.0306(14) 0.0356(15) 0.0329(14) -0.0020(12) 0.0111(12) -0.0010(12)
C13 0.0395(16) 0.0392(15) 0.0401(15) 0.0010(13) 0.0123(13) -0.0010(13)
C14 0.0479(17) 0.0346(15) 0.0439(16) -0.0020(14) 0.0085(14) 0.0015(13)
C15 0.084(3) 0.071(2) 0.063(2) -0.023(2) -0.0173(19) 0.0043(18)
C16 0.089(3) 0.0450(19) 0.103(3) -0.0048(19) 0.028(2) -0.011(2)
C17 0.062(2) 0.073(2) 0.084(2) -0.0293(19) 0.0327(19) -0.017(2)
C18 0.0437(15) 0.0477(17) 0.0332(13) -0.0066(14) 0.0149(12) 0.0007(14)

loop_
_atom_type_symbol
_atom_type_description
_atom_type_scat_dispersion_real
_atom_type_scat_dispersion_imag
_atom_type_scat_source
C C 0.0033 0.0016 'International Tables Vol C Tables 4.2.6.8 and 6.1.1.4'
H H 0.0000 0.0000 'International Tables Vol C Tables 4.2.6.8 and 6.1.1.4'

loop_
_geom_angle_atom_site_label_1
_geom_angle_atom_site_label_2
_geom_angle_atom_site_label_3
_geom_angle_site_symmetry_1
_geom_angle_site_symmetry_3
_geom_angle
_geom_angle_publ_flag
C9A C1 C2 . . 119.0(3) ?
C9A C1 H1 . . 120.5 ?
C2 C1 H1 . . 120.5 ?
C3 C2 C1 . . 120.6(3) ?
C3 C2 H2 . . 119.7 ?
C1 C2 H2 . . 119.7 ?
C2 C3 C4 . . 120.3(3) ?
C2 C3 H3 . . 119.8 ?
C4 C3 H3 . . 119.8 ?
C4A C4 C3 . . 119.3(3) ?
C4A C4 H4 . . 120.4 ?
C3 C4 H4 . . 120.4 ?
C4 C4A C9A . . 120.4(2) ?
C4 C4A C10 . . 127.0(2) ?
C9A C4A C10 . . 112.7(2) ?
C10A C5 C6 . . 119.4(3) ?
C10A C5 H5 . . 120.3 ?
C6 C5 H5 . . 120.3 ?
C7 C6 C5 . . 120.6(3) ?
C7 C6 H6 . . 119.7 ?
C5 C6 H6 . . 119.7 ?
C6 C7 C8 . . 120.2(3) ?
C6 C7 H7 . . 119.9 ?
C8 C7 H7 . . 119.9 ?
C8A C8 C7 . . 119.5(3) ?
C8A C8 H8 . . 120.3 ?
C7 C8 H8 . . 120.3 ?
C8 C8A C10A . . 120.3(2) ?
C8 C8A C9 . . 127.9(2) ?
C10A C8A C9 . . 111.8(2) ?
C9A C9 C8A . . 105.96(18) y
C9A C9 C11 . . 106.8(2) y
C8A C9 C11 . . 105.9(2) y
C9A C9 H9 . . 112.5 ?
C8A C9 H9 . . 112.5 ?
C11 C9 H9 . . 112.5 ?
C1 C9A C4A . . 120.3(2) ?
C1 C9A C9 . . 127.6(2) ?
C4A C9A C9 . . 112.0(2) ?
C4A C10 C10A . . 105.5(2) y
C4A C10 C12 . . 106.41(19) y
C10A C10 C12 . . 106.45(19) y
C4A C10 H10 . . 112.7 ?
C10A C10 H10 . . 112.7 ?
C12 C10 H10 . . 112.7 ?
C5 C10A C8A . . 119.9(2) ?
C5 C10A C10 . . 127.2(2) ?
C8A C10A C10 . . 112.8(2) ?
C12 C11 C18 . . 128.9(2) ?
C12 C11 C9 . . 113.46(19) ?
C18 C11 C9 . . 117.5(2) ?
C11 C12 C13 . . 128.1(2) ?
C11 C12 C10 . . 112.8(2) ?
C13 C12 C10 . . 119.1(2) ?
C12 C13 C14 . . 117.2(2) y
C12 C13 H13A . . 108.0 ?
C14 C13 H13A . . 108.0 ?
C12 C13 H13B . . 108.0 ?
C14 C13 H13B . . 108.0 ?
H13A C13 H13B . . 107.2 ?
C17 C14 C15 . . 109.7(3) ?
C17 C14 C16 . . 108.6(2) ?
C15 C14 C16 . . 109.3(3) ?
C17 C14 C13 . . 111.8(2) ?
C15 C14 C13 . . 109.7(2) ?
C16 C14 C13 . . 107.8(2) ?
C14 C15 H15A . . 109.5 ?
C14 C15 H15B . . 109.5 ?
H15A C15 H15B . . 109.5 ?
C14 C15 H15C . . 109.5 ?
H15A C15 H15C . . 109.5 ?
H15B C15 H15C . . 109.5 ?
C14 C16 H16A . . 109.5 ?
C14 C16 H16B . . 109.5 ?
H16A C16 H16B . . 109.5 ?
C14 C16 H16C . . 109.5 ?
H16A C16 H16C . . 109.5 ?
H16B C16 H16C . . 109.5 ?
C14 C17 H17A . . 109.5 ?
C14 C17 H17B . . 109.5 ?
H17A C17 H17B . . 109.5 ?
C14 C17 H17C . . 109.5 ?
H17A C17 H17C . . 109.5 ?
H17B C17 H17C . . 109.5 ?
C11 C18 C18 . 3_765 112.5(3) y
C11 C18 H18A . . 109.1 ?
C18 C18 H18A 3_765 . 109.1 ?
C11 C18 H18B . . 109.1 ?
C18 C18 H18B 3_765 . 109.1 ?
H18A C18 H18B . . 107.8 ?

loop_
_geom_bond_atom_site_label_1
_geom_bond_atom_site_label_2
_geom_bond_site_symmetry_2
_geom_bond_distance
_geom_bond_publ_flag
C1 C9A . 1.367(3) ?
C1 C2 . 1.394(4) ?
C1 H1 . 0.9300 ?
C2 C3 . 1.372(4) ?
C2 H2 . 0.9300 ?
C3 C4 . 1.381(4) ?
C3 H3 . 0.9300 ?
C4 C4A . 1.377(3) ?
C4 H4 . 0.9300 ?
C4A C9A . 1.393(3) ?
C4A C10 . 1.518(3) y
C5 C10A . 1.377(3) ?
C5 C6 . 1.388(4) ?
C5 H5 . 0.9300 ?
C6 C7 . 1.372(4) ?
C6 H6 . 0.9300 ?
C7 C8 . 1.386(4) ?
C7 H7 . 0.9300 ?
C8 C8A . 1.379(3) ?
C8 H8 . 0.9300 ?
C8A C10A . 1.394(3) ?
C8A C9 . 1.525(3) y
C9 C9A . 1.523(3) y
C9 C11 . 1.535(3) y
C9 H9 . 0.9800 ?
C10 C10A . 1.518(3) y
C10 C12 . 1.542(3) y
C10 H10 . 0.9800 ?
C11 C12 . 1.341(3) ?
C11 C18 . 1.501(3) ?
C12 C13 . 1.504(3) ?
C13 C14 . 1.541(4) ?
C13 H13A . 0.9700 ?
C13 H13B . 0.9700 ?
C14 C17 . 1.512(4) ?
C14 C15 . 1.513(4) ?
C14 C16 . 1.525(4) ?
C15 H15A . 0.9600 ?
C15 H15B . 0.9600 ?
C15 H15C . 0.9600 ?
C16 H16A . 0.9600 ?
C16 H16B . 0.9600 ?
C16 H16C . 0.9600 ?
C17 H17A . 0.9600 ?
C17 H17B . 0.9600 ?
C17 H17C . 0.9600 ?
C18 C18 3_765 1.534(5) ?
C18 H18A . 0.9700 ?
C18 H18B . 0.9700 ?

loop_
_geom_torsion_atom_site_label_1
_geom_torsion_atom_site_label_2
_geom_torsion_atom_site_label_3
_geom_torsion_atom_site_label_4
_geom_torsion_site_symmetry_4
_geom_torsion
C9A C1 C2 C3 . 0.7(4)
C1 C2 C3 C4 . -0.3(4)
C2 C3 C4 C4A . -0.7(4)
C3 C4 C4A C9A . 1.2(4)
C3 C4 C4A C10 . -178.3(3)
C10A C5 C6 C7 . -0.1(4)
C5 C6 C7 C8 . 1.2(4)
C6 C7 C8 C8A . -0.6(4)
C7 C8 C8A C10A . -1.0(4)
C7 C8 C8A C9 . 179.0(2)
C8 C8A C9 C9A . -123.0(3)
C10A C8A C9 C9A . 57.0(3)
C8 C8A C9 C11 . 123.7(3)
C10A C8A C9 C11 . -56.3(2)
C2 C1 C9A C4A . -0.1(4)
C2 C1 C9A C9 . 178.8(2)
C4 C4A C9A C1 . -0.8(4)
C10 C4A C9A C1 . 178.8(2)
C4 C4A C9A C9 . -179.9(2)
C10 C4A C9A C9 . -0.3(3)
C8A C9 C9A C1 . 124.0(3)
C11 C9 C9A C1 . -123.4(3)
C8A C9 C9A C4A . -57.0(3)
C11 C9 C9A C4A . 55.6(3)
C4 C4A C10 C10A . -123.2(3)
C9A C4A C10 C10A . 57.3(2)
C4 C4A C10 C12 . 124.0(3)
C9A C4A C10 C12 . -55.5(3)
C6 C5 C10A C8A . -1.6(4)
C6 C5 C10A C10 . -179.5(2)
C8 C8A C10A C5 . 2.1(3)
C9 C8A C10A C5 . -177.9(2)
C8 C8A C10A C10 . -179.7(2)
C9 C8A C10A C10 . 0.3(3)
C4A C10 C10A C5 . 120.7(3)
C12 C10 C10A C5 . -126.5(3)
C4A C10 C10A C8A . -57.3(2)
C12 C10 C10A C8A . 55.4(3)
C9A C9 C11 C12 . -55.1(3)
C8A C9 C11 C12 . 57.6(3)
C9A C9 C11 C18 . 128.0(2)
C8A C9 C11 C18 . -119.3(2)
C18 C11 C12 C13 . -2.5(4)
C9 C11 C12 C13 . -178.9(2)
C18 C11 C12 C10 . 175.1(2)
C9 C11 C12 C10 . -1.4(3)
C4A C10 C12 C11 . 56.9(3)
C10A C10 C12 C11 . -55.2(3)
C4A C10 C12 C13 . -125.2(2)
C10A C10 C12 C13 . 122.6(2)
C11 C12 C13 C14 . -95.2(3)
C10 C12 C13 C14 . 87.3(3)
C12 C13 C14 C17 . -53.9(3)
C12 C13 C14 C15 . 68.0(3)
C12 C13 C14 C16 . -173.1(2)
C12 C11 C18 C18 3_765 -114.0(3)
C9 C11 C18 C18 3_765 62.3(4)
